data_1505561
loop_
_publ_author_name
'Harmata, Michael'
'Chen, Yugang'
'Barnes, Charles L.'

_publ_section_title
;
 Benzothiazines in organic synthesis. Stereoselectivity in the
 intermolecular Michael addition reactions of benzothiazines.
;
_journal_issue 23
_journal_name_full 'Organic letters'
_journal_page_first 4701
_journal_page_last 4704
_journal_paper_doi 10.1021/ol701863y
_journal_volume 9
_journal_year 2007
_chemical_formula_sum 'C36 H45 N O5 S'
_chemical_formula_weight 603.79
_space_group_IT_number 19
_symmetry_cell_setting orthorhombic
_symmetry_Int_Tables_number 19
_symmetry_space_group_name_Hall 'P 2ac 2ab'
_symmetry_space_group_name_H-M 'P 21 21 21'
_atom_sites_solution_hydrogens geom
_atom_sites_solution_primary direct
_atom_sites_solution_secondary difmap
_audit_creation_method SHELXL-97
_cell_angle_alpha 90.00
_cell_angle_beta 90.00
_cell_angle_gamma 90.00
_cell_formula_units_Z 4
_cell_length_a 12.5267(10)
_cell_length_b 12.6609(10)
_cell_length_c 21.3678(17)
_cell_measurement_reflns_used 6801
_cell_measurement_temperature 173(2)
_cell_measurement_theta_max 27.1
_cell_measurement_theta_min 2.6
_cell_volume 3388.9(5)
_computing_cell_refinement 'SAINT (Bruker, 1998)'
_computing_data_collection 'SMART (Bruker, 1998)'
_computing_data_reduction 'SAINT (Bruker, 1998)'
_computing_molecular_graphics 'ORTEP-III (Burnett & Johnson, 1996)'
_computing_publication_material 'CIFTAB (Sheldrick, 1997)'
_computing_structure_refinement 'SHELXL-97 (Sheldrick, 1997)'
_computing_structure_solution 'SHELXS-97 (Sheldrick, 1997)'
_diffrn_ambient_temperature 173(2)
_diffrn_measured_fraction_theta_full 1.000
_diffrn_measured_fraction_theta_max 1.000
_diffrn_measurement_device_type 'Bruker SMART CD area detector'
_diffrn_measurement_method 'omega scans'
_diffrn_radiation_monochromator graphite
_diffrn_radiation_type MoK\a
_diffrn_radiation_wavelength 0.71073
_diffrn_reflns_av_R_equivalents 0.0288
_diffrn_reflns_av_sigmaI/netI 0.0288
_diffrn_reflns_limit_h_max 13
_diffrn_reflns_limit_h_min -16
_diffrn_reflns_limit_k_max 16
_diffrn_reflns_limit_k_min -15
_diffrn_reflns_limit_l_max 27
_diffrn_reflns_limit_l_min -27
_diffrn_reflns_number 24390
_diffrn_reflns_theta_full 27.14
_diffrn_reflns_theta_max 27.14
_diffrn_reflns_theta_min 1.87
_diffrn_source 'fine-focus sealed tube'
_diffrn_standards_decay_% 0.0
_exptl_absorpt_coefficient_mu 0.136
_exptl_absorpt_correction_T_max 0.96
_exptl_absorpt_correction_T_min 0.75
_exptl_absorpt_correction_type multi-scan
_exptl_absorpt_process_details
;
 Data were corrected for decay and absorption using the program SADABS 
 (Sheldrick, G. M. (2003). SADABS. Version 2.10. University of
 G\"ottingen, Germany).
;
_exptl_crystal_colour colorless
_exptl_crystal_density_diffrn 1.183
_exptl_crystal_density_method 'not measured'
_exptl_crystal_description prism
_exptl_crystal_F_000 1296
_exptl_crystal_size_max 0.55
_exptl_crystal_size_mid 0.50
_exptl_crystal_size_min 0.30
_refine_diff_density_max 0.227
_refine_diff_density_min -0.193
_refine_diff_density_rms 0.033
_refine_ls_abs_structure_details 'Flack H D (1983), Acta Cryst. A39, 876-881'
_refine_ls_abs_structure_Flack 0.04(5)
_refine_ls_extinction_method none
_refine_ls_goodness_of_fit_ref 1.030
_refine_ls_hydrogen_treatment noref
_refine_ls_matrix_type full
_refine_ls_number_parameters 398
_refine_ls_number_reflns 7491
_refine_ls_number_restraints 0
_refine_ls_restrained_S_all 1.030
_refine_ls_R_factor_all 0.0387
_refine_ls_R_factor_gt 0.0332
_refine_ls_shift/su_max 0.001
_refine_ls_shift/su_mean 0.000
_refine_ls_structure_factor_coef Fsqd
_refine_ls_weighting_details 'calc w=1/[\s^2^(Fo^2^)+(0.0394P)^2^+0.4175P] where P=(Fo^2^+2Fc^2^)/3'
_refine_ls_weighting_scheme calc
_refine_ls_wR_factor_gt 0.0782
_refine_ls_wR_factor_ref 0.0810
_reflns_number_gt 6816
_reflns_number_total 7491
_reflns_threshold_expression >2sigma(I)
_cod_data_source_file ol701863y-file003.cif
_cod_data_source_block YC-I-120
_cod_database_code 1505561

loop_
_symmetry_equiv_pos_as_xyz
'x, y, z'
'-x+1/2, -y, z+1/2'
'x+1/2, -y+1/2, -z'
'-x, y+1/2, -z+1/2'

loop_
_atom_site_label
_atom_site_type_symbol
_atom_site_fract_x
_atom_site_fract_y
_atom_site_fract_z
_atom_site_U_iso_or_equiv
_atom_site_adp_type
_atom_site_occupancy
_atom_site_symmetry_multiplicity
_atom_site_calc_flag
_atom_site_refinement_flags
S1 S 0.45955(3) 0.22517(3) 0.795447(16) 0.02921(8) Uani 1 1 d .
O1 O 0.41775(9) 0.32600(8) 0.77420(5) 0.0372(3) Uani 1 1 d .
N1 N 0.55173(10) 0.17123(10) 0.76140(6) 0.0335(3) Uani 1 1 d .
C1 C 0.50273(11) 0.24172(11) 0.87554(6) 0.0277(3) Uani 1 1 d .
H1 H 0.5331 0.1727 0.8897 0.033 Uiso 1 1 calc R
O2 O 0.20282(9) 0.35032(9) 0.95683(6) 0.0430(3) Uani 1 1 d .
C2 C 0.59711(12) 0.32042(12) 0.86896(7) 0.0289(3) Uani 1 1 d .
H2 H 0.5695 0.3864 0.8490 0.035 Uiso 1 1 calc R
O3 O 0.27659(9) 0.51136(8) 0.97211(5) 0.0339(2) Uani 1 1 d .
C3 C 0.68293(12) 0.27324(12) 0.82586(6) 0.0286(3) Uani 1 1 d .
O4 O 0.97639(8) 0.28653(9) 0.80290(5) 0.0406(3) Uani 1 1 d .
C4 C 0.78943(12) 0.30313(12) 0.83433(7) 0.0308(3) Uani 1 1 d .
H4 H 0.8069 0.3529 0.8660 0.037 Uiso 1 1 calc R
O5 O 0.92522(9) 0.13450(9) 0.71997(5) 0.0375(3) Uani 1 1 d .
C5 C 0.86958(11) 0.26173(11) 0.79755(7) 0.0318(3) Uani 1 1 d .
C6 C 0.84406(12) 0.18583(12) 0.75228(7) 0.0307(3) Uani 1 1 d .
C7 C 0.73898(12) 0.15698(11) 0.74135(7) 0.0289(3) Uani 1 1 d .
C8 C 0.65753(12) 0.20259(11) 0.77749(7) 0.0287(3) Uani 1 1 d .
C9 C 0.35416(12) 0.13291(12) 0.79385(7) 0.0317(3) Uani 1 1 d .
C10 C 0.25046(12) 0.17173(13) 0.79403(8) 0.0381(4) Uani 1 1 d .
H10 H 0.2378 0.2457 0.7940 0.046 Uiso 1 1 calc R
C11 C 0.16575(14) 0.10144(15) 0.79425(9) 0.0474(4) Uani 1 1 d .
H11 H 0.0945 0.1270 0.7947 0.057 Uiso 1 1 calc R
C12 C 0.18506(14) -0.00565(14) 0.79381(9) 0.0469(4) Uani 1 1 d .
H12 H 0.1268 -0.0537 0.7939 0.056 Uiso 1 1 calc R
C13 C 0.28824(15) -0.04370(14) 0.79322(9) 0.0451(4) Uani 1 1 d .
H13 H 0.3005 -0.1177 0.7927 0.054 Uiso 1 1 calc R
C14 C 0.37453(13) 0.02552(12) 0.79337(8) 0.0376(3) Uani 1 1 d .
H14 H 0.4457 -0.0004 0.7931 0.045 Uiso 1 1 calc R
C15 C 0.41002(12) 0.26969(12) 0.92054(6) 0.0300(3) Uani 1 1 d .
H15 H 0.3458 0.2306 0.9053 0.036 Uiso 1 1 calc R
C16 C 0.38136(13) 0.38684(12) 0.91960(7) 0.0335(3) Uani 1 1 d .
H16A H 0.4385 0.4273 0.9408 0.040 Uiso 1 1 calc R
H16B H 0.3778 0.4112 0.8756 0.040 Uiso 1 1 calc R
C17 C 0.27638(13) 0.40982(12) 0.95119(7) 0.0316(3) Uani 1 1 d .
C18 C 0.18570(14) 0.55025(12) 1.00385(7) 0.0351(3) Uani 1 1 d .
C19 C 0.09169(14) 0.56062(14) 0.97056(8) 0.0423(4) Uani 1 1 d .
H19 H 0.0871 0.5355 0.9287 0.051 Uiso 1 1 calc R
C20 C 0.00444(15) 0.60770(14) 0.99850(9) 0.0487(4) Uani 1 1 d .
H20 H -0.0604 0.6148 0.9759 0.058 Uiso 1 1 calc R
C21 C 0.01117(16) 0.64488(14) 1.05969(9) 0.0484(5) Uani 1 1 d .
C22 C 0.10620(16) 0.63095(14) 1.09187(8) 0.0451(4) Uani 1 1 d .
H22 H 0.1101 0.6550 1.1339 0.054 Uiso 1 1 calc R
C23 C 0.19671(15) 0.58348(12) 1.06585(7) 0.0372(4) Uani 1 1 d .
C24 C 0.43242(13) 0.22998(14) 0.98731(7) 0.0382(4) Uani 1 1 d .
H24A H 0.4905 0.2715 1.0058 0.057 Uiso 1 1 calc R
H24B H 0.4531 0.1554 0.9858 0.057 Uiso 1 1 calc R
H24C H 0.3679 0.2378 1.0129 0.057 Uiso 1 1 calc R
C25 C -0.08252(18) 0.70166(18) 1.08976(11) 0.0674(6) Uani 1 1 d .
H25A H -0.0951 0.7686 1.0680 0.101 Uiso 1 1 calc R
H25B H -0.0664 0.7157 1.1339 0.101 Uiso 1 1 calc R
H25C H -0.1465 0.6573 1.0868 0.101 Uiso 1 1 calc R
C26 C 0.30186(15) 0.57200(13) 1.10230(7) 0.0403(4) Uani 1 1 d .
C27 C 0.28946(19) 0.60910(18) 1.17053(8) 0.0585(5) Uani 1 1 d .
H27A H 0.3568 0.5983 1.1929 0.088 Uiso 1 1 calc R
H27B H 0.2328 0.5683 1.1909 0.088 Uiso 1 1 calc R
H27C H 0.2709 0.6843 1.1712 0.088 Uiso 1 1 calc R
C28 C 0.38950(17) 0.63925(17) 1.07141(9) 0.0558(5) Uani 1 1 d .
H28A H 0.3675 0.7135 1.0712 0.084 Uiso 1 1 calc R
H28B H 0.4007 0.6152 1.0283 0.084 Uiso 1 1 calc R
H28C H 0.4561 0.6318 1.0951 0.084 Uiso 1 1 calc R
C29 C 0.33746(16) 0.45620(14) 1.10462(8) 0.0479(4) Uani 1 1 d .
H29A H 0.3586 0.4332 1.0626 0.072 Uiso 1 1 calc R
H29B H 0.2783 0.4123 1.1196 0.072 Uiso 1 1 calc R
H29C H 0.3983 0.4491 1.1332 0.072 Uiso 1 1 calc R
C30 C 0.64165(12) 0.34903(14) 0.93257(7) 0.0346(3) Uani 1 1 d .
H30 H 0.6585 0.2919 0.9596 0.041 Uiso 1 1 calc R
C31 C 0.65966(14) 0.44527(15) 0.95458(9) 0.0451(4) Uani 1 1 d .
C32 C 0.69991(18) 0.4596(2) 1.02074(10) 0.0667(6) Uani 1 1 d .
H32A H 0.7025 0.3909 1.0418 0.100 Uiso 1 1 calc R
H32B H 0.6517 0.5068 1.0436 0.100 Uiso 1 1 calc R
H32C H 0.7716 0.4905 1.0197 0.100 Uiso 1 1 calc R
C33 C 0.6413(2) 0.54544(16) 0.91891(12) 0.0705(7) Uani 1 1 d .
H33A H 0.6145 0.5286 0.8770 0.106 Uiso 1 1 calc R
H33B H 0.7086 0.5844 0.9154 0.106 Uiso 1 1 calc R
H33C H 0.5887 0.5889 0.9410 0.106 Uiso 1 1 calc R
C34 C 1.00449(14) 0.36862(15) 0.84510(9) 0.0465(4) Uani 1 1 d .
H34A H 0.9657 0.4332 0.8340 0.070 Uiso 1 1 calc R
H34B H 1.0815 0.3817 0.8426 0.070 Uiso 1 1 calc R
H34C H 0.9857 0.3476 0.8878 0.070 Uiso 1 1 calc R
C35 C 0.97418(16) 0.19797(15) 0.67312(8) 0.0507(5) Uani 1 1 d .
H35A H 0.9212 0.2165 0.6412 0.076 Uiso 1 1 calc R
H35B H 1.0328 0.1585 0.6537 0.076 Uiso 1 1 calc R
H35C H 1.0023 0.2626 0.6922 0.076 Uiso 1 1 calc R
C36 C 0.71235(13) 0.07669(12) 0.69168(7) 0.0340(3) Uani 1 1 d .
H36A H 0.6804 0.1124 0.6556 0.051 Uiso 1 1 calc R
H36B H 0.6617 0.0251 0.7086 0.051 Uiso 1 1 calc R
H36C H 0.7777 0.0403 0.6786 0.051 Uiso 1 1 calc R

loop_
_atom_site_aniso_label
_atom_site_aniso_U_11
_atom_site_aniso_U_22
_atom_site_aniso_U_33
_atom_site_aniso_U_23
_atom_site_aniso_U_13
_atom_site_aniso_U_12
S1 0.03129(17) 0.03036(17) 0.02599(15) -0.00166(14) -0.00322(15) 0.00237(15)
O1 0.0448(6) 0.0323(6) 0.0345(5) 0.0024(4) -0.0072(5) 0.0040(5)
N1 0.0317(7) 0.0404(7) 0.0285(6) -0.0079(5) -0.0013(5) 0.0006(6)
C1 0.0308(7) 0.0276(7) 0.0248(6) -0.0008(5) -0.0034(6) 0.0045(6)
O2 0.0350(6) 0.0383(6) 0.0558(7) -0.0060(5) 0.0024(6) 0.0015(5)
C2 0.0316(8) 0.0286(7) 0.0265(7) -0.0024(6) -0.0016(6) 0.0025(6)
O3 0.0394(6) 0.0323(6) 0.0301(5) -0.0027(4) 0.0046(5) 0.0044(5)
C3 0.0331(8) 0.0266(7) 0.0263(6) 0.0001(6) 0.0010(6) 0.0025(6)
O4 0.0313(6) 0.0446(6) 0.0458(6) -0.0130(5) 0.0034(5) -0.0072(5)
C4 0.0373(8) 0.0276(7) 0.0274(7) -0.0020(6) -0.0014(6) -0.0026(6)
O5 0.0359(6) 0.0366(6) 0.0400(6) -0.0051(5) 0.0113(5) -0.0010(5)
C5 0.0317(7) 0.0309(7) 0.0328(7) 0.0017(6) -0.0003(6) -0.0039(6)
C6 0.0333(8) 0.0284(7) 0.0304(7) 0.0012(6) 0.0043(6) 0.0007(6)
C7 0.0361(8) 0.0252(7) 0.0255(7) -0.0001(6) 0.0012(6) -0.0013(6)
C8 0.0308(7) 0.0285(7) 0.0266(7) 0.0004(5) -0.0003(6) -0.0005(6)
C9 0.0314(7) 0.0348(8) 0.0288(7) -0.0037(7) -0.0031(7) 0.0009(6)
C10 0.0348(8) 0.0384(9) 0.0410(8) -0.0026(8) -0.0060(7) 0.0059(7)
C11 0.0340(9) 0.0563(11) 0.0520(10) -0.0081(9) -0.0051(8) 0.0003(8)
C12 0.0433(9) 0.0513(10) 0.0460(9) -0.0105(9) -0.0029(9) -0.0114(8)
C13 0.0560(10) 0.0341(8) 0.0452(9) -0.0092(8) -0.0050(9) -0.0045(8)
C14 0.0386(8) 0.0360(8) 0.0383(8) -0.0074(7) -0.0046(8) 0.0048(7)
C15 0.0319(7) 0.0306(7) 0.0276(7) 0.0005(6) 0.0001(6) 0.0036(6)
C16 0.0376(8) 0.0331(8) 0.0297(7) 0.0022(6) 0.0032(6) 0.0058(7)
C17 0.0373(9) 0.0318(8) 0.0257(7) 0.0000(6) -0.0031(6) 0.0067(7)
C18 0.0440(9) 0.0296(8) 0.0316(7) 0.0004(6) 0.0087(7) 0.0053(7)
C19 0.0491(10) 0.0428(9) 0.0351(8) -0.0005(7) 0.0028(8) 0.0124(8)
C20 0.0478(10) 0.0500(10) 0.0484(10) 0.0066(8) 0.0063(8) 0.0154(9)
C21 0.0585(12) 0.0396(9) 0.0472(10) 0.0057(8) 0.0196(9) 0.0145(8)
C22 0.0636(12) 0.0373(9) 0.0345(8) -0.0019(7) 0.0151(8) 0.0036(8)
C23 0.0536(10) 0.0263(7) 0.0318(8) 0.0006(6) 0.0076(7) -0.0013(7)
C24 0.0427(9) 0.0422(9) 0.0297(7) 0.0061(7) 0.0023(7) 0.0061(8)
C25 0.0745(15) 0.0653(14) 0.0624(13) 0.0064(11) 0.0274(12) 0.0273(12)
C26 0.0539(11) 0.0387(9) 0.0284(7) -0.0029(7) 0.0029(7) -0.0109(8)
C27 0.0746(14) 0.0679(13) 0.0331(9) -0.0115(9) 0.0034(9) -0.0099(11)
C28 0.0695(13) 0.0577(12) 0.0403(9) -0.0063(9) 0.0053(9) -0.0251(10)
C29 0.0563(12) 0.0474(10) 0.0401(9) 0.0044(8) -0.0088(8) 0.0000(9)
C30 0.0313(8) 0.0431(9) 0.0293(7) -0.0047(6) 0.0001(6) 0.0022(7)
C31 0.0396(9) 0.0507(10) 0.0451(9) -0.0176(8) 0.0007(8) -0.0002(8)
C32 0.0563(12) 0.0891(16) 0.0548(12) -0.0380(12) -0.0085(10) 0.0030(12)
C33 0.0873(17) 0.0419(11) 0.0824(16) -0.0171(11) -0.0102(14) -0.0094(12)
C34 0.0385(9) 0.0546(11) 0.0465(9) -0.0131(8) -0.0008(8) -0.0112(8)
C35 0.0559(11) 0.0531(11) 0.0430(9) -0.0079(8) 0.0203(9) -0.0127(9)
C36 0.0388(8) 0.0327(8) 0.0306(8) -0.0068(6) 0.0014(7) -0.0010(7)

loop_
_atom_type_symbol
_atom_type_description
_atom_type_scat_dispersion_real
_atom_type_scat_dispersion_imag
_atom_type_scat_source
C C 0.0033 0.0016 'International Tables Vol C Tables 4.2.6.8 and 6.1.1.4'
H H 0.0000 0.0000 'International Tables Vol C Tables 4.2.6.8 and 6.1.1.4'
N N 0.0061 0.0033 'International Tables Vol C Tables 4.2.6.8 and 6.1.1.4'
O O 0.0106 0.0060 'International Tables Vol C Tables 4.2.6.8 and 6.1.1.4'
S S 0.1246 0.1234 'International Tables Vol C Tables 4.2.6.8 and 6.1.1.4'

loop_
_geom_angle_atom_site_label_1
_geom_angle_atom_site_label_2
_geom_angle_atom_site_label_3
_geom_angle
O1 S1 N1 121.14(7)
O1 S1 C9 107.83(7)
N1 S1 C9 105.12(7)
O1 S1 C1 107.58(6)
N1 S1 C1 106.07(7)
C9 S1 C1 108.62(7)
C8 N1 S1 117.64(10)
C15 C1 C2 118.72(12)
C15 C1 S1 112.95(10)
C2 C1 S1 102.50(9)
C15 C1 H1 107.4
C2 C1 H1 107.4
S1 C1 H1 107.4
C30 C2 C3 111.93(12)
C30 C2 C1 110.67(12)
C3 C2 C1 109.74(12)
C30 C2 H2 108.1
C3 C2 H2 108.1
C1 C2 H2 108.1
C17 O3 C18 119.01(12)
C4 C3 C8 118.95(13)
C4 C3 C2 119.00(13)
C8 C3 C2 122.05(13)
C5 O4 C34 117.37(12)
C5 C4 C3 121.21(13)
C5 C4 H4 119.4
C3 C4 H4 119.4
C6 O5 C35 113.62(12)
C4 C5 O4 124.94(13)
C4 C5 C6 119.24(13)
O4 C5 C6 115.78(13)
C7 C6 O5 119.19(13)
C7 C6 C5 120.93(13)
O5 C6 C5 119.80(13)
C6 C7 C8 119.30(13)
C6 C7 C36 120.44(13)
C8 C7 C36 120.26(13)
C3 C8 C7 120.16(13)
C3 C8 N1 124.46(13)
C7 C8 N1 115.38(12)
C14 C9 C10 121.35(15)
C14 C9 S1 120.88(12)
C10 C9 S1 117.77(12)
C11 C10 C9 119.29(15)
C11 C10 H10 120.4
C9 C10 H10 120.4
C12 C11 C10 119.87(16)
C12 C11 H11 120.1
C10 C11 H11 120.1
C11 C12 C13 120.56(16)
C11 C12 H12 119.7
C13 C12 H12 119.7
C12 C13 C14 120.52(16)
C12 C13 H13 119.7
C14 C13 H13 119.7
C9 C14 C13 118.41(15)
C9 C14 H14 120.8
C13 C14 H14 120.8
C16 C15 C24 111.88(12)
C16 C15 C1 112.98(12)
C24 C15 C1 111.36(12)
C16 C15 H15 106.7
C24 C15 H15 106.7
C1 C15 H15 106.7
C17 C16 C15 112.78(13)
C17 C16 H16A 109.0
C15 C16 H16A 109.0
C17 C16 H16B 109.0
C15 C16 H16B 109.0
H16A C16 H16B 107.8
O2 C17 O3 124.27(14)
O2 C17 C16 126.58(14)
O3 C17 C16 109.14(13)
C19 C18 C23 122.93(16)
C19 C18 O3 118.20(13)
C23 C18 O3 118.71(15)
C20 C19 C18 119.54(16)
C20 C19 H19 120.2
C18 C19 H19 120.2
C19 C20 C21 120.27(18)
C19 C20 H20 119.9
C21 C20 H20 119.9
C22 C21 C20 118.36(16)
C22 C21 C25 120.93(18)
C20 C21 C25 120.70(19)
C21 C22 C23 123.63(16)
C21 C22 H22 118.2
C23 C22 H22 118.2
C18 C23 C22 115.24(16)
C18 C23 C26 122.45(15)
C22 C23 C26 122.28(15)
C15 C24 H24A 109.5
C15 C24 H24B 109.5
H24A C24 H24B 109.5
C15 C24 H24C 109.5
H24A C24 H24C 109.5
H24B C24 H24C 109.5
C21 C25 H25A 109.5
C21 C25 H25B 109.5
H25A C25 H25B 109.5
C21 C25 H25C 109.5
H25A C25 H25C 109.5
H25B C25 H25C 109.5
C29 C26 C23 110.86(14)
C29 C26 C28 109.61(17)
C23 C26 C28 109.99(14)
C29 C26 C27 106.88(15)
C23 C26 C27 111.37(16)
C28 C26 C27 108.02(15)
C26 C27 H27A 109.5
C26 C27 H27B 109.5
H27A C27 H27B 109.5
C26 C27 H27C 109.5
H27A C27 H27C 109.5
H27B C27 H27C 109.5
C26 C28 H28A 109.5
C26 C28 H28B 109.5
H28A C28 H28B 109.5
C26 C28 H28C 109.5
H28A C28 H28C 109.5
H28B C28 H28C 109.5
C26 C29 H29A 109.5
C26 C29 H29B 109.5
H29A C29 H29B 109.5
C26 C29 H29C 109.5
H29A C29 H29C 109.5
H29B C29 H29C 109.5
C31 C30 C2 126.99(16)
C31 C30 H30 116.5
C2 C30 H30 116.5
C30 C31 C33 124.87(17)
C30 C31 C32 119.93(19)
C33 C31 C32 115.19(18)
C31 C32 H32A 109.5
C31 C32 H32B 109.5
H32A C32 H32B 109.5
C31 C32 H32C 109.5
H32A C32 H32C 109.5
H32B C32 H32C 109.5
C31 C33 H33A 109.5
C31 C33 H33B 109.5
H33A C33 H33B 109.5
C31 C33 H33C 109.5
H33A C33 H33C 109.5
H33B C33 H33C 109.5
O4 C34 H34A 109.5
O4 C34 H34B 109.5
H34A C34 H34B 109.5
O4 C34 H34C 109.5
H34A C34 H34C 109.5
H34B C34 H34C 109.5
O5 C35 H35A 109.5
O5 C35 H35B 109.5
H35A C35 H35B 109.5
O5 C35 H35C 109.5
H35A C35 H35C 109.5
H35B C35 H35C 109.5
C7 C36 H36A 109.5
C7 C36 H36B 109.5
H36A C36 H36B 109.5
C7 C36 H36C 109.5
H36A C36 H36C 109.5
H36B C36 H36C 109.5

loop_
_geom_bond_atom_site_label_1
_geom_bond_atom_site_label_2
_geom_bond_distance
S1 O1 1.4526(11)
S1 N1 1.5261(13)
S1 C9 1.7631(15)
S1 C1 1.8071(14)
N1 C8 1.4255(19)
C1 C15 1.5488(19)
C1 C2 1.552(2)
C1 H1 1.0000
O2 C17 1.1962(19)
C2 C30 1.513(2)
C2 C3 1.536(2)
C2 H2 1.0000
O3 C17 1.3612(18)
O3 C18 1.4137(18)
C3 C4 1.399(2)
C3 C8 1.4035(19)
O4 C5 1.3791(18)
O4 C34 1.420(2)
C4 C5 1.379(2)
C4 H4 0.9500
O5 C6 1.3901(18)
O5 C35 1.423(2)
C5 C6 1.400(2)
C6 C7 1.386(2)
C7 C8 1.404(2)
C7 C36 1.507(2)
C9 C14 1.384(2)
C9 C10 1.389(2)
C10 C11 1.385(2)
C10 H10 0.9500
C11 C12 1.377(3)
C11 H11 0.9500
C12 C13 1.379(3)
C12 H12 0.9500
C13 C14 1.392(2)
C13 H13 0.9500
C14 H14 0.9500
C15 C16 1.526(2)
C15 C24 1.538(2)
C15 H15 1.0000
C16 C17 1.506(2)
C16 H16A 0.9900
C16 H16B 0.9900
C18 C19 1.382(2)
C18 C23 1.397(2)
C19 C20 1.381(2)
C19 H19 0.9500
C20 C21 1.392(3)
C20 H20 0.9500
C21 C22 1.386(3)
C21 C25 1.519(2)
C22 C23 1.398(2)
C22 H22 0.9500
C23 C26 1.537(3)
C24 H24A 0.9800
C24 H24B 0.9800
C24 H24C 0.9800
C25 H25A 0.9800
C25 H25B 0.9800
C25 H25C 0.9800
C26 C29 1.533(3)
C26 C28 1.538(2)
C26 C27 1.540(2)
C27 H27A 0.9800
C27 H27B 0.9800
C27 H27C 0.9800
C28 H28A 0.9800
C28 H28B 0.9800
C28 H28C 0.9800
C29 H29A 0.9800
C29 H29B 0.9800
C29 H29C 0.9800
C30 C31 1.325(2)
C30 H30 0.9500
C31 C33 1.498(3)
C31 C32 1.512(3)
C32 H32A 0.9800
C32 H32B 0.9800
C32 H32C 0.9800
C33 H33A 0.9800
C33 H33B 0.9800
C33 H33C 0.9800
C34 H34A 0.9800
C34 H34B 0.9800
C34 H34C 0.9800
C35 H35A 0.9800
C35 H35B 0.9800
C35 H35C 0.9800
C36 H36A 0.9800
C36 H36B 0.9800
C36 H36C 0.9800

loop_
_geom_torsion_atom_site_label_1
_geom_torsion_atom_site_label_2
_geom_torsion_atom_site_label_3
_geom_torsion_atom_site_label_4
_geom_torsion
O1 S1 N1 C8 84.39(13)
C9 S1 N1 C8 -153.34(11)
C1 S1 N1 C8 -38.38(13)
O1 S1 C1 C15 63.25(12)
N1 S1 C1 C15 -165.77(10)
C9 S1 C1 C15 -53.22(12)
O1 S1 C1 C2 -65.68(10)
N1 S1 C1 C2 65.29(10)
C9 S1 C1 C2 177.85(9)
C15 C1 C2 C30 51.97(17)
S1 C1 C2 C30 177.21(10)
C15 C1 C2 C3 175.99(12)
S1 C1 C2 C3 -58.77(12)
C30 C2 C3 C4 -28.39(19)
C1 C2 C3 C4 -151.67(13)
C30 C2 C3 C8 152.82(14)
C1 C2 C3 C8 29.55(18)
C8 C3 C4 C5 -2.3(2)
C2 C3 C4 C5 178.92(14)
C3 C4 C5 O4 -179.75(14)
C3 C4 C5 C6 -2.1(2)
C34 O4 C5 C4 -6.7(2)
C34 O4 C5 C6 175.55(14)
C35 O5 C6 C7 107.79(16)
C35 O5 C6 C5 -75.51(18)
C4 C5 C6 C7 4.1(2)
O4 C5 C6 C7 -177.98(13)
C4 C5 C6 O5 -172.51(13)
O4 C5 C6 O5 5.4(2)
O5 C6 C7 C8 174.90(13)
C5 C6 C7 C8 -1.8(2)
O5 C6 C7 C36 -4.5(2)
C5 C6 C7 C36 178.86(14)
C4 C3 C8 C7 4.6(2)
C2 C3 C8 C7 -176.58(13)
C4 C3 C8 N1 -175.80(14)
C2 C3 C8 N1 3.0(2)
C6 C7 C8 C3 -2.7(2)
C36 C7 C8 C3 176.72(14)
C6 C7 C8 N1 177.74(13)
C36 C7 C8 N1 -2.9(2)
S1 N1 C8 C3 5.4(2)
S1 N1 C8 C7 -175.03(11)
O1 S1 C9 C14 160.61(13)
N1 S1 C9 C14 30.10(15)
C1 S1 C9 C14 -83.08(14)
O1 S1 C9 C10 -20.31(15)
N1 S1 C9 C10 -150.82(13)
C1 S1 C9 C10 96.00(14)
C14 C9 C10 C11 0.5(3)
S1 C9 C10 C11 -178.54(14)
C9 C10 C11 C12 -0.5(3)
C10 C11 C12 C13 0.1(3)
C11 C12 C13 C14 0.3(3)
C10 C9 C14 C13 -0.2(3)
S1 C9 C14 C13 178.88(13)
C12 C13 C14 C9 -0.3(3)
C2 C1 C15 C16 38.32(17)
S1 C1 C15 C16 -81.69(14)
C2 C1 C15 C24 -88.59(16)
S1 C1 C15 C24 151.40(11)
C24 C15 C16 C17 -66.77(17)
C1 C15 C16 C17 166.60(12)
C18 O3 C17 O2 1.4(2)
C18 O3 C17 C16 -179.59(12)
C15 C16 C17 O2 -26.5(2)
C15 C16 C17 O3 154.50(12)
C17 O3 C18 C19 -66.28(19)
C17 O3 C18 C23 118.26(15)
C23 C18 C19 C20 1.4(3)
O3 C18 C19 C20 -173.84(15)
C18 C19 C20 C21 0.2(3)
C19 C20 C21 C22 -1.6(3)
C19 C20 C21 C25 176.94(18)
C20 C21 C22 C23 1.4(3)
C25 C21 C22 C23 -177.14(17)
C19 C18 C23 C22 -1.6(2)
O3 C18 C23 C22 173.64(14)
C19 C18 C23 C26 -179.71(15)
O3 C18 C23 C26 -4.5(2)
C21 C22 C23 C18 0.2(2)
C21 C22 C23 C26 178.29(16)
C18 C23 C26 C29 -57.8(2)
C22 C23 C26 C29 124.16(17)
C18 C23 C26 C28 63.5(2)
C22 C23 C26 C28 -114.44(17)
C18 C23 C26 C27 -176.72(16)
C22 C23 C26 C27 5.3(2)
C3 C2 C30 C31 107.78(19)
C1 C2 C30 C31 -129.47(17)
C2 C30 C31 C33 -1.7(3)
C2 C30 C31 C32 177.15(16)
